data_7207249
loop_
_publ_author_name
'Fu, Zhiyong'
'Zhang, Jie'
'Zeng, Yu'
'Tan, Yi'
'Liao, Shijun'
'Chen, Hengjun'
'Dai, Jingcao'

_publ_section_title
;
 Synthesis and structure of a mixed crystal containing
 tris(4-pyridiniumyl)-1,3,5-triazine and benzenetetracarboxylate ions:
 constructing a new photochromic molecular system via self-assembly
;
_journal_issue 3
_journal_name_full CrystEngComm
_journal_page_first 786
_journal_paper_doi 10.1039/c2ce06048e
_journal_volume 14
_journal_year 2012
_chemical_formula_sum 'C38 H27 N6 O17.5'
_chemical_formula_weight 847.66
_chemical_name_systematic
;
?
;
_space_group_IT_number 2
_symmetry_cell_setting triclinic
_symmetry_space_group_name_Hall '-P 1'
_symmetry_space_group_name_H-M 'P -1'
_atom_sites_solution_hydrogens geom
_atom_sites_solution_primary direct
_atom_sites_solution_secondary difmap
_audit_creation_method SHELXL-97
_cell_angle_alpha 82.76(3)
_cell_angle_beta 89.58(2)
_cell_angle_gamma 68.29(3)
_cell_formula_units_Z 2
_cell_length_a 7.8884(16)
_cell_length_b 9.6713(19)
_cell_length_c 25.380(5)
_cell_measurement_reflns_used 3850
_cell_measurement_temperature 298(2)
_cell_measurement_theta_max 25.35
_cell_measurement_theta_min 3.28
_cell_volume 1783.0(7)
_computing_structure_refinement 'SHELXL-97 (Sheldrick, 1997)'
_computing_structure_solution 'SHELXS-97 (Sheldrick, 1990)'
_diffrn_ambient_temperature 298(2)
_diffrn_measured_fraction_theta_full 0.980
_diffrn_measured_fraction_theta_max 0.980
_diffrn_radiation_monochromator graphite
_diffrn_radiation_source 'fine-focus sealed tube'
_diffrn_radiation_type MoK\a
_diffrn_radiation_wavelength 0.71073
_diffrn_reflns_av_R_equivalents 0.0298
_diffrn_reflns_av_sigmaI/netI 0.0437
_diffrn_reflns_limit_h_max 9
_diffrn_reflns_limit_h_min -9
_diffrn_reflns_limit_k_max 11
_diffrn_reflns_limit_k_min -11
_diffrn_reflns_limit_l_max 30
_diffrn_reflns_limit_l_min -30
_diffrn_reflns_number 14374
_diffrn_reflns_theta_full 25.35
_diffrn_reflns_theta_max 25.35
_diffrn_reflns_theta_min 3.28
_exptl_absorpt_coefficient_mu 0.128
_exptl_absorpt_correction_type none
_exptl_crystal_colour YELLOW
_exptl_crystal_density_diffrn 1.579
_exptl_crystal_density_method 'not measured'
_exptl_crystal_description BLOCK
_exptl_crystal_F_000 874
_exptl_crystal_size_max 0.25
_exptl_crystal_size_mid 0.22
_exptl_crystal_size_min 0.22
_refine_diff_density_max 0.599
_refine_diff_density_min -0.406
_refine_diff_density_rms 0.066
_refine_ls_extinction_method none
_refine_ls_goodness_of_fit_ref 1.050
_refine_ls_hydrogen_treatment mixed
_refine_ls_matrix_type full
_refine_ls_number_parameters 586
_refine_ls_number_reflns 6412
_refine_ls_number_restraints 1
_refine_ls_restrained_S_all 1.051
_refine_ls_R_factor_all 0.0937
_refine_ls_R_factor_gt 0.0517
_refine_ls_shift/su_max 0.000
_refine_ls_shift/su_mean 0.000
_refine_ls_structure_factor_coef Fsqd
_refine_ls_weighting_details 'calc w=1/[\s^2^(Fo^2^)+(0.1122P)^2^+0.0000P] where P=(Fo^2^+2Fc^2^)/3'
_refine_ls_weighting_scheme calc
_refine_ls_wR_factor_gt 0.1413
_refine_ls_wR_factor_ref 0.1834
_reflns_number_gt 3850
_reflns_number_total 6412
_reflns_threshold_expression >2sigma(I)
_cod_data_source_file c2ce06048e.txt
_cod_data_source_block 1
_cod_depositor_comments
;
The following automatic conversions were performed:

'_symmetry_cell_setting' value 'Triclinic' changed to 'triclinic'
according to /home/saulius/struct/CIF-dictionaries/cif_core.dic
dictionary named 'cif_core.dic' version 2.4.1 from
2010-06-29.

'_exptl_absorpt_correction_type' value 'NONE' changed to
'none' according to
/home/saulius/struct/CIF-dictionaries/cif_core.dic dictionary named
'cif_core.dic' version 2.4.1 from 2010-06-29.

Automatic conversion script
Id: cif_fix_values 1715 2011-07-08 13:25:40Z adriana 
;
_cod_original_cell_volume 1782.9(6)
_cod_original_sg_symbol_H-M P-1
_cod_original_formula_sum 'C38 H27 N6 O17.50'
_cod_database_code 7207249

loop_
_symmetry_equiv_pos_as_xyz
'x, y, z'
'-x, -y, -z'

loop_
_atom_site_label
_atom_site_type_symbol
_atom_site_fract_x
_atom_site_fract_y
_atom_site_fract_z
_atom_site_U_iso_or_equiv
_atom_site_adp_type
_atom_site_occupancy
_atom_site_symmetry_multiplicity
_atom_site_calc_flag
_atom_site_refinement_flags
O1 O -0.1123(4) 0.4173(3) 0.17424(15) 0.0929(10) Uani 1 1 d .
O2 O 0.1657(4) 0.3536(3) 0.14371(11) 0.0669(7) Uani 1 1 d D
O3 O -0.2736(3) 0.1568(3) 0.02149(9) 0.0609(7) Uani 1 1 d .
O4 O -0.1580(4) -0.0858(3) 0.02262(9) 0.0623(7) Uani 1 1 d .
O5 O 0.0372(4) -0.3089(2) 0.07638(10) 0.0675(8) Uani 1 1 d .
O6 O 0.1703(4) -0.3728(2) 0.15529(9) 0.0645(7) Uani 1 1 d .
O7 O 0.3388(3) -0.0779(2) 0.25373(8) 0.0474(6) Uani 1 1 d .
O8 O 0.1988(4) 0.1700(2) 0.24799(9) 0.0665(8) Uani 1 1 d .
O9 O 0.5582(3) -0.2872(2) 0.36278(9) 0.0558(6) Uani 1 1 d .
O10 O 0.5179(3) -0.0548(2) 0.32814(8) 0.0513(6) Uani 1 1 d .
O11 O 0.6872(4) -0.4721(3) 0.48426(10) 0.0715(8) Uani 1 1 d .
O12 O 0.8950(3) -0.4860(2) 0.42384(8) 0.0472(5) Uani 1 1 d .
O13 O 0.8456(3) -0.1619(2) 0.60050(8) 0.0520(6) Uani 1 1 d .
O14 O 0.8707(3) 0.0523(2) 0.57326(9) 0.0528(6) Uani 1 1 d .
O15 O 0.7690(3) 0.23996(19) 0.49494(9) 0.0517(6) Uani 1 1 d .
O16 O 0.5699(3) 0.29740(18) 0.42802(8) 0.0438(5) Uani 1 1 d .
O17 O 0.1990(19) 0.4167(14) 0.0143(5) 0.383(8) Uani 1 1 d .
H9 H 0.1346 0.4695 -0.0196 0.460 Uiso 1 1 d R
H10 H 0.2493 0.4323 0.0415 0.460 Uiso 1 1 d R
O18 O 0.541(3) -0.511(2) 0.0235(6) 0.249(7) Uiso 0.50 1 d P
C1 C 0.5522(5) -0.2513(3) 0.09650(12) 0.0495(8) Uani 1 1 d .
H1A H 0.5698 -0.3457 0.0874 0.059 Uiso 1 1 calc R
C2 C 0.6358(4) -0.2392(3) 0.14157(11) 0.0427(7) Uani 1 1 d .
H2A H 0.7093 -0.3250 0.1634 0.051 Uiso 1 1 calc R
C3 C 0.4162(4) 0.0096(3) 0.07666(11) 0.0411(7) Uani 1 1 d .
H3A H 0.3406 0.0931 0.0542 0.049 Uiso 1 1 calc R
C4 C 0.4980(4) 0.0285(3) 0.12137(11) 0.0386(7) Uani 1 1 d .
H4A H 0.4785 0.1243 0.1293 0.046 Uiso 1 1 calc R
C5 C 0.6104(4) -0.0978(3) 0.15455(10) 0.0336(6) Uani 1 1 d .
C6 C 0.7018(4) -0.0810(3) 0.20284(10) 0.0326(6) Uani 1 1 d .
C7 C 0.7566(4) 0.0678(3) 0.25625(10) 0.0330(6) Uani 1 1 d .
C8 C 0.9018(4) -0.1831(3) 0.27271(10) 0.0318(6) Uani 1 1 d .
C9 C 0.7144(4) 0.2182(3) 0.27289(11) 0.0355(6) Uani 1 1 d .
C10 C 0.5791(4) 0.3441(3) 0.24565(13) 0.0450(7) Uani 1 1 d .
H10A H 0.5153 0.3356 0.2163 0.054 Uiso 1 1 calc R
C11 C 0.5416(5) 0.4807(3) 0.26281(14) 0.0504(8) Uani 1 1 d .
H11A H 0.4531 0.5661 0.2446 0.061 Uiso 1 1 calc R
C12 C 0.8091(4) 0.2338(3) 0.31601(11) 0.0430(7) Uani 1 1 d .
H12A H 0.9031 0.1512 0.3337 0.052 Uiso 1 1 calc R
C13 C 0.7623(5) 0.3734(3) 0.33245(13) 0.0492(8) Uani 1 1 d .
H13A H 0.8217 0.3851 0.3621 0.059 Uiso 1 1 calc R
C14 C 1.0342(4) -0.3165(3) 0.30574(10) 0.0335(6) Uani 1 1 d .
C15 C 1.0682(4) -0.4608(3) 0.29372(11) 0.0377(7) Uani 1 1 d .
H15A H 1.0101 -0.4746 0.2642 0.045 Uiso 1 1 calc R
C16 C 1.1879(4) -0.5825(3) 0.32574(11) 0.0409(7) Uani 1 1 d .
H16A H 1.2113 -0.6795 0.3183 0.049 Uiso 1 1 calc R
C17 C 1.1241(4) -0.2982(3) 0.34949(11) 0.0402(7) Uani 1 1 d .
H17A H 1.1038 -0.2027 0.3580 0.048 Uiso 1 1 calc R
C18 C 1.2436(4) -0.4232(3) 0.38004(12) 0.0445(7) Uani 1 1 d .
H18A H 1.3058 -0.4126 0.4093 0.053 Uiso 1 1 calc R
C19 C 0.1279(4) 0.0432(3) 0.18284(10) 0.0329(6) Uani 1 1 d .
C20 C 0.1372(4) -0.0934(3) 0.16971(10) 0.0325(6) Uani 1 1 d .
H20A H 0.2058 -0.1793 0.1923 0.039 Uiso 1 1 calc R
C21 C 0.0513(4) -0.1113(3) 0.12498(11) 0.0337(6) Uani 1 1 d .
C22 C -0.0566(4) 0.0206(3) 0.09126(11) 0.0376(6) Uani 1 1 d .
C23 C -0.0660(4) 0.1588(3) 0.10465(11) 0.0410(7) Uani 1 1 d .
H23A H -0.1374 0.2455 0.0828 0.049 Uiso 1 1 calc R
C24 C 0.0256(4) 0.1739(3) 0.14890(11) 0.0389(7) Uani 1 1 d .
C25 C 0.0149(5) 0.3275(3) 0.15783(13) 0.0521(9) Uani 1 1 d .
C26 C -0.1692(4) 0.0315(3) 0.04213(11) 0.0424(7) Uani 1 1 d .
C27 C 0.0888(5) -0.2746(3) 0.11852(12) 0.0443(7) Uani 1 1 d .
C28 C 0.2272(4) 0.0505(3) 0.23196(11) 0.0382(7) Uani 1 1 d .
C29 C 0.6500(4) -0.1384(3) 0.41433(10) 0.0290(6) Uani 1 1 d .
C30 C 0.7357(4) -0.2536(3) 0.45558(10) 0.0299(6) Uani 1 1 d .
C31 C 0.7894(4) -0.2188(3) 0.50211(10) 0.0299(6) Uani 1 1 d .
H31A H 0.8419 -0.2959 0.5298 0.036 Uiso 1 1 calc R
C32 C 0.7685(3) -0.0728(2) 0.50941(10) 0.0283(6) Uani 1 1 d .
C33 C 0.6920(3) 0.0427(2) 0.46656(10) 0.0280(6) Uani 1 1 d .
C34 C 0.6311(4) 0.0065(3) 0.42135(10) 0.0298(6) Uani 1 1 d .
H34A H 0.5741 0.0836 0.3940 0.036 Uiso 1 1 calc R
C35 C 0.5715(4) -0.1649(3) 0.36488(11) 0.0352(6) Uani 1 1 d .
C36 C 0.7785(4) -0.4157(3) 0.45130(11) 0.0357(6) Uani 1 1 d .
C37 C 0.8307(4) -0.0625(3) 0.56468(10) 0.0354(6) Uani 1 1 d .
C38 C 0.6718(4) 0.2051(3) 0.46337(11) 0.0326(6) Uani 1 1 d .
N1 N 0.4448(4) -0.1281(3) 0.06524(10) 0.0440(6) Uani 1 1 d .
N2 N 0.6311(4) 0.4919(3) 0.30541(11) 0.0504(7) Uani 1 1 d .
H2 H 0.606(6) 0.584(5) 0.3173(16) 0.078(12) Uiso 1 1 d .
N3 N 1.2707(4) -0.5591(3) 0.36795(10) 0.0424(6) Uani 1 1 d .
H3 H 1.358(5) -0.636(4) 0.3900(14) 0.066(10) Uiso 1 1 d .
N4 N 0.8799(3) -0.0487(2) 0.28622(9) 0.0359(5) Uani 1 1 d .
N5 N 0.8134(3) -0.2056(2) 0.23191(9) 0.0344(5) Uani 1 1 d .
N6 N 0.6672(3) 0.0587(2) 0.21320(9) 0.0358(5) Uani 1 1 d .
H1 H 0.382(6) -0.135(4) 0.0344(17) 0.080(12) Uiso 1 1 d .
H4 H 0.151(12) 0.451(4) 0.143(4) 0.22(4) Uiso 1 1 d D
H5 H -0.049(7) -0.200(6) 0.047(2) 0.106(15) Uiso 1 1 d .
H6 H 0.421(6) -0.066(4) 0.2884(18) 0.087(12) Uiso 1 1 d .
H7 H 0.719(7) -0.575(6) 0.482(2) 0.116(16) Uiso 1 1 d .
H8 H 0.835(6) 0.126(5) 0.5436(19) 0.095(15) Uiso 1 1 d .

loop_
_atom_site_aniso_label
_atom_site_aniso_U_11
_atom_site_aniso_U_22
_atom_site_aniso_U_33
_atom_site_aniso_U_23
_atom_site_aniso_U_13
_atom_site_aniso_U_12
O1 0.085(2) 0.0470(14) 0.149(3) -0.0327(16) 0.041(2) -0.0207(14)
O2 0.0724(18) 0.0448(13) 0.0897(19) -0.0161(12) 0.0118(14) -0.0270(12)
O3 0.0648(16) 0.0601(14) 0.0522(14) 0.0030(11) -0.0262(12) -0.0194(11)
O4 0.0715(17) 0.0643(14) 0.0480(13) -0.0130(11) -0.0226(12) -0.0195(12)
O5 0.101(2) 0.0465(12) 0.0562(15) -0.0175(11) -0.0211(14) -0.0246(12)
O6 0.095(2) 0.0346(11) 0.0609(15) -0.0050(10) -0.0221(14) -0.0206(11)
O7 0.0566(14) 0.0432(11) 0.0386(11) -0.0055(9) -0.0194(10) -0.0137(9)
O8 0.099(2) 0.0443(12) 0.0508(14) -0.0157(10) -0.0268(13) -0.0169(12)
O9 0.0760(17) 0.0324(10) 0.0572(14) -0.0129(9) -0.0242(12) -0.0154(10)
O10 0.0735(16) 0.0528(12) 0.0334(11) 0.0051(9) -0.0205(11) -0.0332(11)
O11 0.118(2) 0.0395(12) 0.0779(17) -0.0265(11) 0.0429(16) -0.0489(14)
O12 0.0559(14) 0.0291(9) 0.0527(13) -0.0129(9) 0.0008(11) -0.0087(9)
O13 0.0826(17) 0.0416(11) 0.0317(11) 0.0041(9) -0.0148(10) -0.0256(10)
O14 0.0874(18) 0.0392(11) 0.0391(12) -0.0033(9) -0.0208(11) -0.0319(11)
O15 0.0704(15) 0.0288(9) 0.0608(13) 0.0018(9) -0.0297(12) -0.0259(9)
O16 0.0538(13) 0.0230(8) 0.0493(12) 0.0044(8) -0.0154(10) -0.0108(8)
O17 0.453(18) 0.382(15) 0.339(14) -0.249(12) 0.015(13) -0.120(14)
C1 0.059(2) 0.0407(15) 0.0481(18) -0.0133(13) -0.0121(16) -0.0146(14)
C2 0.0496(19) 0.0341(13) 0.0382(16) -0.0071(12) -0.0135(14) -0.0074(12)
C3 0.0399(17) 0.0484(16) 0.0310(15) 0.0011(12) -0.0100(13) -0.0136(13)
C4 0.0391(17) 0.0354(14) 0.0357(15) -0.0029(11) -0.0026(13) -0.0078(12)
C5 0.0308(15) 0.0372(13) 0.0295(14) -0.0085(11) -0.0020(11) -0.0075(11)
C6 0.0354(15) 0.0301(12) 0.0294(14) -0.0068(10) -0.0001(11) -0.0077(11)
C7 0.0361(16) 0.0311(13) 0.0292(14) -0.0051(10) -0.0004(12) -0.0092(11)
C8 0.0368(16) 0.0323(13) 0.0255(13) -0.0061(10) -0.0012(11) -0.0110(11)
C9 0.0412(17) 0.0342(13) 0.0328(14) -0.0090(11) 0.0021(12) -0.0145(11)
C10 0.0502(19) 0.0336(14) 0.0478(17) -0.0087(12) -0.0029(14) -0.0105(12)
C11 0.056(2) 0.0340(14) 0.059(2) -0.0106(13) -0.0006(16) -0.0122(13)
C12 0.0528(19) 0.0418(15) 0.0375(16) -0.0106(12) -0.0017(14) -0.0193(13)
C13 0.064(2) 0.0488(17) 0.0459(18) -0.0194(14) 0.0054(16) -0.0302(16)
C14 0.0348(15) 0.0353(13) 0.0283(14) -0.0011(11) -0.0027(11) -0.0114(11)
C15 0.0399(17) 0.0352(14) 0.0358(15) -0.0050(11) -0.0043(13) -0.0113(12)
C16 0.0478(18) 0.0318(13) 0.0396(16) 0.0000(12) -0.0021(13) -0.0122(12)
C17 0.0461(18) 0.0384(14) 0.0347(15) -0.0069(12) -0.0090(13) -0.0131(12)
C18 0.0478(19) 0.0464(16) 0.0361(16) 0.0003(13) -0.0078(14) -0.0155(13)
C19 0.0350(16) 0.0332(13) 0.0281(14) -0.0032(10) -0.0002(12) -0.0101(11)
C20 0.0379(16) 0.0283(12) 0.0295(14) -0.0010(10) -0.0038(12) -0.0111(11)
C21 0.0341(16) 0.0358(13) 0.0325(14) -0.0058(11) -0.0009(12) -0.0139(11)
C22 0.0396(17) 0.0420(14) 0.0291(14) -0.0022(11) -0.0034(12) -0.0135(12)
C23 0.0441(18) 0.0357(14) 0.0346(15) 0.0002(12) -0.0084(13) -0.0064(12)
C24 0.0453(18) 0.0319(13) 0.0347(15) -0.0021(11) -0.0040(13) -0.0095(12)
C25 0.066(2) 0.0303(15) 0.0515(19) -0.0040(13) -0.0007(17) -0.0090(15)
C26 0.0421(18) 0.0508(17) 0.0330(15) -0.0020(13) -0.0062(13) -0.0168(14)
C27 0.055(2) 0.0370(15) 0.0443(17) -0.0107(13) -0.0011(15) -0.0188(13)
C28 0.0434(17) 0.0397(15) 0.0321(15) -0.0045(12) -0.0049(13) -0.0163(12)
C29 0.0311(15) 0.0287(12) 0.0281(13) -0.0059(10) -0.0023(11) -0.0112(10)
C30 0.0346(15) 0.0228(11) 0.0319(14) -0.0030(10) -0.0011(11) -0.0104(10)
C31 0.0368(15) 0.0225(11) 0.0286(13) 0.0000(10) -0.0057(11) -0.0098(10)
C32 0.0294(14) 0.0230(11) 0.0301(13) -0.0039(10) -0.0025(11) -0.0068(10)
C33 0.0298(14) 0.0240(12) 0.0288(13) -0.0046(10) -0.0007(11) -0.0079(10)
C34 0.0364(15) 0.0227(11) 0.0278(13) 0.0018(10) -0.0045(11) -0.0098(10)
C35 0.0382(16) 0.0312(13) 0.0347(15) -0.0078(11) -0.0038(12) -0.0102(11)
C36 0.0487(18) 0.0252(12) 0.0336(14) -0.0041(11) -0.0032(13) -0.0138(12)
C37 0.0440(17) 0.0266(12) 0.0309(14) -0.0057(11) -0.0085(12) -0.0070(11)
C38 0.0364(16) 0.0220(12) 0.0385(15) -0.0019(11) -0.0028(12) -0.0105(10)
N1 0.0445(15) 0.0521(14) 0.0343(13) -0.0075(11) -0.0071(12) -0.0160(11)
N2 0.0591(18) 0.0395(14) 0.0630(18) -0.0218(13) 0.0141(14) -0.0259(13)
N3 0.0450(15) 0.0366(13) 0.0367(13) 0.0067(10) -0.0060(11) -0.0086(11)
N4 0.0393(14) 0.0341(11) 0.0330(12) -0.0073(9) -0.0050(10) -0.0111(10)
N5 0.0365(13) 0.0320(11) 0.0312(12) -0.0059(9) -0.0075(10) -0.0078(9)
N6 0.0405(14) 0.0308(11) 0.0327(12) -0.0084(9) -0.0046(10) -0.0079(9)

loop_
_atom_type_symbol
_atom_type_description
_atom_type_scat_dispersion_real
_atom_type_scat_dispersion_imag
_atom_type_scat_source
C C 0.0033 0.0016 'International Tables Vol C Tables 4.2.6.8 and 6.1.1.4'
H H 0.0000 0.0000 'International Tables Vol C Tables 4.2.6.8 and 6.1.1.4'
N N 0.0061 0.0033 'International Tables Vol C Tables 4.2.6.8 and 6.1.1.4'
O O 0.0106 0.0060 'International Tables Vol C Tables 4.2.6.8 and 6.1.1.4'

loop_
_geom_angle_atom_site_label_1
_geom_angle_atom_site_label_2
_geom_angle_atom_site_label_3
_geom_angle
N1 C1 C2 120.4(3)
C1 C2 C5 119.5(2)
N1 C3 C4 120.3(2)
C3 C4 C5 119.1(2)
C2 C5 C4 119.0(2)
C2 C5 C6 120.7(2)
C4 C5 C6 120.3(2)
N5 C6 N6 125.3(2)
N5 C6 C5 117.6(2)
N6 C6 C5 117.1(2)
N4 C7 N6 125.0(2)
N4 C7 C9 117.0(2)
N6 C7 C9 118.0(2)
N5 C8 N4 124.8(2)
N5 C8 C14 118.1(2)
N4 C8 C14 117.1(2)
C12 C9 C10 119.6(2)
C12 C9 C7 120.0(2)
C10 C9 C7 120.5(2)
C11 C10 C9 118.8(3)
N2 C11 C10 120.4(3)
C13 C12 C9 119.1(3)
N2 C13 C12 119.6(3)
C17 C14 C15 119.3(2)
C17 C14 C8 119.9(2)
C15 C14 C8 120.8(2)
C16 C15 C14 119.6(3)
N3 C16 C15 118.9(2)
C18 C17 C14 118.9(3)
N3 C18 C17 120.2(3)
C20 C19 C24 118.4(2)
C20 C19 C28 120.3(2)
C24 C19 C28 121.2(2)
C19 C20 C21 124.4(2)
C20 C21 C22 117.5(2)
C20 C21 C27 114.1(2)
C22 C21 C27 128.4(2)
C23 C22 C21 118.0(2)
C23 C22 C26 114.3(2)
C21 C22 C26 127.7(2)
C24 C23 C22 123.5(2)
C23 C24 C19 118.1(2)
C23 C24 C25 119.1(2)
C19 C24 C25 122.8(2)
O1 C25 O2 123.0(3)
O1 C25 C24 124.3(4)
O2 C25 C24 112.8(3)
O3 C26 O4 120.7(3)
O3 C26 C22 118.7(3)
O4 C26 C22 120.5(3)
O6 C27 O5 120.7(2)
O6 C27 C21 118.3(2)
O5 C27 C21 121.0(2)
O8 C28 O7 125.7(3)
O8 C28 C19 120.6(2)
O7 C28 C19 113.7(2)
C34 C29 C30 117.8(2)
C34 C29 C35 119.6(2)
C30 C29 C35 122.5(2)
C31 C30 C29 119.4(2)
C31 C30 C36 117.5(2)
C29 C30 C36 123.1(2)
C30 C31 C32 122.8(2)
C31 C32 C33 118.0(2)
C31 C32 C37 112.8(2)
C33 C32 C37 129.2(2)
C34 C33 C32 118.2(2)
C34 C33 C38 114.4(2)
C32 C33 C38 127.4(2)
C33 C34 C29 123.7(2)
O9 C35 O10 124.7(2)
O9 C35 C29 119.5(2)
O10 C35 C29 115.8(2)
O12 C36 O11 125.0(2)
O12 C36 C30 123.0(3)
O11 C36 C30 111.6(3)
O13 C37 O14 120.2(2)
O13 C37 C32 119.8(2)
O14 C37 C32 120.0(2)
O16 C38 O15 122.3(2)
O16 C38 C33 118.8(2)
O15 C38 C33 118.7(2)
C3 N1 C1 121.8(3)
C11 N2 C13 122.4(3)
C18 N3 C16 123.0(2)
C7 N4 C8 115.1(2)
C6 N5 C8 114.9(2)
C7 N6 C6 114.7(2)

loop_
_geom_bond_atom_site_label_1
_geom_bond_atom_site_label_2
_geom_bond_distance
_geom_bond_site_symmetry_2
O1 C25 1.173(4) .
O2 C25 1.341(4) .
O3 C26 1.236(4) .
O4 C26 1.267(4) .
O5 C27 1.271(4) .
O6 C27 1.233(3) .
O7 C28 1.284(3) .
O8 C28 1.216(3) .
O9 C35 1.233(3) .
O10 C35 1.267(3) .
O11 C36 1.297(4) .
O12 C36 1.200(4) .
O13 C37 1.210(3) .
O14 C37 1.304(3) .
O15 C38 1.270(3) .
O16 C38 1.235(3) .
O18 O18 1.32(3) 2_645
C1 N1 1.339(4) .
C1 C2 1.364(4) .
C2 C5 1.389(4) .
C3 N1 1.335(4) .
C3 C4 1.374(4) .
C4 C5 1.392(3) .
C5 C6 1.483(4) .
C6 N5 1.332(3) .
C6 N6 1.336(3) .
C7 N4 1.334(3) .
C7 N6 1.334(3) .
C7 C9 1.483(4) .
C8 N5 1.336(3) .
C8 N4 1.336(3) .
C8 C14 1.484(3) .
C9 C12 1.384(4) .
C9 C10 1.392(4) .
C10 C11 1.370(4) .
C11 N2 1.333(4) .
C12 C13 1.380(4) .
C13 N2 1.338(4) .
C14 C17 1.386(4) .
C14 C15 1.393(4) .
C15 C16 1.373(4) .
C16 N3 1.344(4) .
C17 C18 1.372(4) .
C18 N3 1.327(4) .
C19 C20 1.378(4) .
C19 C24 1.404(4) .
C19 C28 1.500(4) .
C20 C21 1.388(4) .
C21 C22 1.419(4) .
C21 C27 1.526(4) .
C22 C23 1.396(4) .
C22 C26 1.506(4) .
C23 C24 1.392(4) .
C24 C25 1.502(4) .
C29 C34 1.387(3) .
C29 C30 1.398(3) .
C29 C35 1.495(3) .
C30 C31 1.379(3) .
C30 C36 1.495(3) .
C31 C32 1.396(3) .
C32 C33 1.414(3) .
C32 C37 1.516(3) .
C33 C34 1.380(3) .
C33 C38 1.510(3) .
